data_7120738
loop_
_publ_author_name
'Eichhorn, Antonius'
'Kuehn, Laura'
'Marder, Todd B.'
'Radius, Udo'

_publ_section_title
;
 Facile Insertion of a Cyclic Alkyl(Amino) Carbene Carbon into the B-B
 Bond of Diboron(4) Reagents
;
_journal_name_full 'Chem. Commun.'
_journal_paper_doi 10.1039/C7CC06302D
_journal_year 2017
_chemical_formula_moiety 'C32 H39 B2 N O4'
_chemical_formula_sum 'C32 H39 B2 N O4'
_chemical_formula_weight 523.26
_space_group_crystal_system monoclinic
_space_group_IT_number 14
_space_group_name_Hall '-P 2yn'
_space_group_name_H-M_alt 'P 1 21/n 1'
_symmetry_space_group_name_Hall '-P 2yn'
_symmetry_space_group_name_H-M 'P 1 21/n 1'
_atom_sites_solution_hydrogens geom
_audit_creation_method SHELXL-2014/6
_audit_update_record
;
2017-08-08 deposited with the CCDC.
2017-10-03 downloaded from the CCDC.
;
_cell_angle_alpha 90
_cell_angle_beta 113.316(4)
_cell_angle_gamma 90
_cell_formula_units_Z 4
_cell_length_a 14.325(2)
_cell_length_b 12.0505(18)
_cell_length_c 17.419(3)
_cell_measurement_reflns_used 9929
_cell_measurement_temperature 100(2)
_cell_measurement_theta_max 26.058
_cell_measurement_theta_min 2.292
_cell_volume 2761.4(7)
_computing_cell_refinement 'Saint-NT v. 7.23'
_computing_data_collection 'APEX2 ver. 2014.1 (Bruker AXS)'
_computing_data_reduction 'Saint-NT v. 7.23'
_computing_molecular_graphics 'XP ver. 5.1 (Bruker AXS, 1998)'
_computing_publication_material 'SHELXL-2014 (Sheldrick, 2014)'
_computing_structure_refinement 'SHELXL-2014/6 (Sheldrick, 2014)'
_computing_structure_solution 'SHELXL-2014/6 (Sheldrick, 2014)'
_diffrn_ambient_temperature 100(2)
_diffrn_measured_fraction_theta_full 1.000
_diffrn_measured_fraction_theta_max 0.994
_diffrn_measurement_device_type 'Bruker X8-APEX II'
_diffrn_measurement_method '\f and \w scans'
_diffrn_radiation_monochromator graphite
_diffrn_radiation_source 'rotating anode'
_diffrn_radiation_type MoK\a
_diffrn_radiation_wavelength 0.71073
_diffrn_reflns_av_R_equivalents 0.0486
_diffrn_reflns_av_unetI/netI 0.0296
_diffrn_reflns_Laue_measured_fraction_full 1.000
_diffrn_reflns_Laue_measured_fraction_max 0.994
_diffrn_reflns_limit_h_max 17
_diffrn_reflns_limit_h_min -17
_diffrn_reflns_limit_k_max 14
_diffrn_reflns_limit_k_min -14
_diffrn_reflns_limit_l_max 21
_diffrn_reflns_limit_l_min -21
_diffrn_reflns_number 33371
_diffrn_reflns_point_group_measured_fraction_full 1.000
_diffrn_reflns_point_group_measured_fraction_max 0.994
_diffrn_reflns_theta_full 26.000
_diffrn_reflns_theta_max 26.116
_diffrn_reflns_theta_min 1.567
_exptl_absorpt_coefficient_mu 0.080
_exptl_absorpt_correction_T_max 0.7453
_exptl_absorpt_correction_T_min 0.6409
_exptl_absorpt_correction_type analytical
_exptl_absorpt_process_details 'Sadabs 2014/3 (Bruker 2014)'
_exptl_crystal_colour colorless
_exptl_crystal_density_diffrn 1.259
_exptl_crystal_description block
_exptl_crystal_F_000 1120
_exptl_crystal_size_max 0.280
_exptl_crystal_size_mid 0.250
_exptl_crystal_size_min 0.200
_refine_diff_density_max 0.340
_refine_diff_density_min -0.254
_refine_diff_density_rms 0.047
_refine_ls_extinction_method none
_refine_ls_goodness_of_fit_ref 1.039
_refine_ls_hydrogen_treatment constr
_refine_ls_matrix_type full
_refine_ls_number_parameters 360
_refine_ls_number_reflns 5462
_refine_ls_number_restraints 0
_refine_ls_restrained_S_all 1.039
_refine_ls_R_factor_all 0.0481
_refine_ls_R_factor_gt 0.0393
_refine_ls_shift/su_max 0.000
_refine_ls_shift/su_mean 0.000
_refine_ls_structure_factor_coef Fsqd
_refine_ls_weighting_details 'w=1/[\s^2^(Fo^2^)+(0.0495P)^2^+1.1816P] where P=(Fo^2^+2Fc^2^)/3'
_refine_ls_weighting_scheme calc
_refine_ls_wR_factor_gt 0.0959
_refine_ls_wR_factor_ref 0.1020
_reflns_Friedel_coverage 0.000
_reflns_number_gt 4633
_reflns_number_total 5462
_reflns_threshold_expression 'I > 2\s(I)'
_cod_data_source_file c7cc06302d2.cif
_cod_data_source_block compound_2
_cod_original_cell_volume 2761.3(7)
_cod_database_code 7120738
_shelx_space_group_comment
;
The symmetry employed for this shelxl refinement is uniquely defined
by the following loop, which should always be used as a source of
symmetry information in preference to the above space-group names.
They are only intended as comments.
;
_shelx_estimated_absorpt_t_min 0.978
_shelx_estimated_absorpt_t_max 0.984
_shelxl_version_number 2014/6

loop_
_space_group_symop_operation_xyz
'x, y, z'
'-x+1/2, y+1/2, -z+1/2'
'-x, -y, -z'
'x-1/2, -y-1/2, z-1/2'

loop_
_atom_site_label
_atom_site_type_symbol
_atom_site_fract_x
_atom_site_fract_y
_atom_site_fract_z
_atom_site_U_iso_or_equiv
_atom_site_adp_type
_atom_site_occupancy
_atom_site_site_symmetry_order
_atom_site_calc_flag
_atom_site_refinement_flags_posn
_atom_site_refinement_flags_adp
O1 O 0.17803(7) 0.44539(7) 0.60315(6) 0.0160(2) Uani 1 1 d . .
B1 B 0.24960(11) 0.36115(12) 0.62202(9) 0.0149(3) Uani 1 1 d . .
N1 N 0.44985(8) 0.33113(8) 0.68971(7) 0.0130(2) Uani 1 1 d . .
C1 C 0.35921(9) 0.37950(10) 0.62048(8) 0.0129(3) Uani 1 1 d . .
O2 O 0.20904(7) 0.26095(7) 0.63424(6) 0.0172(2) Uani 1 1 d . .
B2 B 0.36908(11) 0.50777(12) 0.60706(9) 0.0135(3) Uani 1 1 d . .
C2 C 0.35827(10) 0.30883(11) 0.54327(8) 0.0149(3) Uani 1 1 d . .
C3 C 0.38617(10) 0.19344(11) 0.58416(8) 0.0160(3) Uani 1 1 d . .
H00U H 0.4198 0.1487 0.5548 0.019 Uiso 1 1 calc R U
H00V H 0.3240 0.1539 0.5806 0.019 Uiso 1 1 calc R U
O3 O 0.32442(7) 0.55840(7) 0.52920(6) 0.0160(2) Uani 1 1 d . .
C4 C 0.45875(10) 0.20964(10) 0.67660(8) 0.0145(3) Uani 1 1 d . .
O4 O 0.42033(7) 0.58441(7) 0.66850(6) 0.0166(2) Uani 1 1 d . .
C5 C 0.43873(10) 0.34859(11) 0.51189(8) 0.0171(3) Uani 1 1 d . .
H00A H 0.4445 0.2947 0.4719 0.026 Uiso 1 1 calc R U
H00B H 0.5045 0.3556 0.5593 0.026 Uiso 1 1 calc R U
H00C H 0.4186 0.4208 0.4845 0.026 Uiso 1 1 calc R U
C6 C 0.25515(10) 0.30809(11) 0.46855(9) 0.0186(3) Uani 1 1 d . .
H6 H 0.2600 0.2629 0.4235 0.028 Uiso 1 1 calc R U
H00R H 0.2362 0.3842 0.4486 0.028 Uiso 1 1 calc R U
H00S H 0.2034 0.2767 0.4858 0.028 Uiso 1 1 calc R U
C7 C 0.42882(11) 0.13555(11) 0.73494(9) 0.0183(3) Uani 1 1 d . .
H00H H 0.4394 0.0575 0.7247 0.027 Uiso 1 1 calc R U
H00L H 0.3571 0.1476 0.7242 0.027 Uiso 1 1 calc R U
H7 H 0.4709 0.1542 0.7932 0.027 Uiso 1 1 calc R U
C8 C 0.56841(10) 0.17946(11) 0.69188(9) 0.0179(3) Uani 1 1 d . .
H00D H 0.5727 0.0999 0.6822 0.027 Uiso 1 1 calc R U
H00E H 0.6130 0.1974 0.7497 0.027 Uiso 1 1 calc R U
H00G H 0.5897 0.2218 0.6535 0.027 Uiso 1 1 calc R U
C9 C 0.50370(10) 0.37947(10) 0.77116(8) 0.0136(3) Uani 1 1 d . .
C11 C 0.52376(11) 0.41896(11) 0.91416(9) 0.0196(3) Uani 1 1 d . .
H11 H 0.4972 0.4173 0.9562 0.024 Uiso 1 1 calc R U
C10 C 0.46440(10) 0.37962(10) 0.83434(8) 0.0155(3) Uani 1 1 d . .
C12 C 0.62009(11) 0.46019(12) 0.93335(9) 0.0222(3) Uani 1 1 d . .
H00X H 0.6600 0.4861 0.9881 0.027 Uiso 1 1 calc R U
C13 C 0.65755(11) 0.46321(11) 0.87170(9) 0.0193(3) Uani 1 1 d . .
H13 H 0.7235 0.4928 0.8847 0.023 Uiso 1 1 calc R U
C16 C 0.28992(11) 0.44621(12) 0.81116(9) 0.0228(3) Uani 1 1 d . .
H00Z H 0.2195 0.4225 0.7962 0.034 Uiso 1 1 calc R U
H010 H 0.2933 0.4959 0.7678 0.034 Uiso 1 1 calc R U
H011 H 0.3142 0.4854 0.8648 0.034 Uiso 1 1 calc R U
C15 C 0.35697(11) 0.34419(11) 0.81842(9) 0.0182(3) Uani 1 1 d . .
H15 H 0.3290 0.3046 0.7635 0.022 Uiso 1 1 calc R U
C14 C 0.60211(10) 0.42432(10) 0.79101(8) 0.0152(3) Uani 1 1 d . .
C19 C 0.66790(12) 0.56211(13) 0.71568(10) 0.0278(4) Uani 1 1 d . .
H01A H 0.6975 0.5696 0.6739 0.042 Uiso 1 1 calc R U
H01B H 0.7139 0.5950 0.7686 0.042 Uiso 1 1 calc R U
H01C H 0.6023 0.6006 0.6960 0.042 Uiso 1 1 calc R U
C18 C 0.65215(10) 0.43858(11) 0.72901(9) 0.0191(3) Uani 1 1 d . .
H00Y H 0.6059 0.4064 0.6742 0.023 Uiso 1 1 calc R U
C17 C 0.35021(13) 0.26470(13) 0.88496(10) 0.0278(3) Uani 1 1 d . .
H01D H 0.2808 0.2357 0.8665 0.042 Uiso 1 1 calc R U
H01E H 0.3678 0.3047 0.9378 0.042 Uiso 1 1 calc R U
H01F H 0.3977 0.2030 0.8930 0.042 Uiso 1 1 calc R U
C20 C 0.75530(11) 0.37975(12) 0.75673(10) 0.0240(3) Uani 1 1 d . .
H014 H 0.7816 0.3869 0.7129 0.036 Uiso 1 1 calc R U
H015 H 0.7470 0.3010 0.7666 0.036 Uiso 1 1 calc R U
H016 H 0.8032 0.4137 0.8084 0.036 Uiso 1 1 calc R U
C21 C 0.09125(10) 0.39633(11) 0.60486(8) 0.0151(3) Uani 1 1 d . .
C22 C -0.00145(10) 0.44364(11) 0.59054(8) 0.0174(3) Uani 1 1 d . .
H22 H -0.0143 0.5201 0.5774 0.021 Uiso 1 1 calc R U
C23 C -0.07547(10) 0.37330(12) 0.59639(8) 0.0191(3) Uani 1 1 d . .
H00T H -0.1408 0.4024 0.5867 0.023 Uiso 1 1 calc R U
C24 C -0.05602(11) 0.26153(12) 0.61612(9) 0.0197(3) Uani 1 1 d . .
H00W H -0.1084 0.2161 0.6197 0.024 Uiso 1 1 calc R U
C25 C 0.03843(11) 0.21455(11) 0.63083(9) 0.0189(3) Uani 1 1 d . .
H25 H 0.0523 0.1384 0.6448 0.023 Uiso 1 1 calc R U
C26 C 0.11025(10) 0.28488(11) 0.62398(8) 0.0152(3) Uani 1 1 d . .
C27 C 0.35210(10) 0.66903(10) 0.54291(8) 0.0142(3) Uani 1 1 d . .
C28 C 0.33149(10) 0.75317(11) 0.48521(9) 0.0178(3) Uani 1 1 d . .
H28 H 0.2909 0.7418 0.4276 0.021 Uiso 1 1 calc R U
C29 C 0.37387(11) 0.85634(11) 0.51640(9) 0.0202(3) Uani 1 1 d . .
H29 H 0.3622 0.9172 0.4790 0.024 Uiso 1 1 calc R U
C30 C 0.43248(11) 0.87196(11) 0.60048(10) 0.0233(3) Uani 1 1 d . .
H013 H 0.4600 0.9434 0.6194 0.028 Uiso 1 1 calc R U
C31 C 0.45243(12) 0.78588(11) 0.65847(9) 0.0226(3) Uani 1 1 d . .
H012 H 0.4926 0.7965 0.7163 0.027 Uiso 1 1 calc R U
C32 C 0.41034(10) 0.68467(11) 0.62668(8) 0.0158(3) Uani 1 1 d . .

loop_
_atom_site_aniso_label
_atom_site_aniso_U_11
_atom_site_aniso_U_22
_atom_site_aniso_U_33
_atom_site_aniso_U_23
_atom_site_aniso_U_13
_atom_site_aniso_U_12
O1 0.0145(5) 0.0122(4) 0.0222(5) 0.0000(4) 0.0083(4) -0.0008(4)
B1 0.0171(7) 0.0120(7) 0.0149(7) -0.0008(5) 0.0054(6) -0.0013(6)
N1 0.0151(5) 0.0068(5) 0.0157(6) -0.0005(4) 0.0045(4) 0.0008(4)
C1 0.0137(6) 0.0094(6) 0.0149(6) -0.0006(5) 0.0051(5) -0.0004(5)
O2 0.0147(5) 0.0121(4) 0.0251(5) 0.0011(4) 0.0081(4) -0.0008(4)
B2 0.0114(7) 0.0124(7) 0.0178(7) 0.0002(6) 0.0070(6) 0.0008(6)
C2 0.0167(6) 0.0111(6) 0.0166(7) -0.0021(5) 0.0064(5) -0.0011(5)
C3 0.0184(7) 0.0099(6) 0.0198(7) -0.0023(5) 0.0078(5) -0.0010(5)
O3 0.0177(5) 0.0093(4) 0.0186(5) 0.0005(4) 0.0047(4) -0.0017(4)
C4 0.0176(7) 0.0062(6) 0.0200(7) -0.0018(5) 0.0078(5) -0.0005(5)
O4 0.0230(5) 0.0084(4) 0.0171(5) 0.0011(4) 0.0065(4) -0.0005(4)
C5 0.0192(7) 0.0159(6) 0.0167(7) -0.0014(5) 0.0077(5) -0.0001(5)
C6 0.0203(7) 0.0148(6) 0.0185(7) -0.0030(5) 0.0052(6) -0.0029(5)
C7 0.0233(7) 0.0093(6) 0.0229(7) 0.0004(5) 0.0099(6) -0.0004(5)
C8 0.0177(7) 0.0120(6) 0.0236(7) -0.0016(5) 0.0076(6) 0.0007(5)
C9 0.0170(6) 0.0061(5) 0.0155(6) 0.0013(5) 0.0043(5) 0.0019(5)
C11 0.0264(7) 0.0161(6) 0.0181(7) 0.0004(5) 0.0106(6) 0.0062(6)
C10 0.0198(7) 0.0080(6) 0.0185(7) 0.0015(5) 0.0073(5) 0.0041(5)
C12 0.0247(7) 0.0183(7) 0.0164(7) -0.0046(5) 0.0006(6) 0.0045(6)
C13 0.0181(7) 0.0125(6) 0.0224(7) -0.0015(5) 0.0026(6) -0.0002(5)
C16 0.0223(7) 0.0239(7) 0.0235(7) -0.0021(6) 0.0106(6) 0.0047(6)
C15 0.0221(7) 0.0164(6) 0.0190(7) -0.0007(5) 0.0111(6) 0.0005(6)
C14 0.0187(7) 0.0074(6) 0.0180(7) 0.0014(5) 0.0054(5) 0.0021(5)
C19 0.0203(7) 0.0244(8) 0.0348(9) 0.0104(6) 0.0069(6) -0.0049(6)
C18 0.0171(7) 0.0188(7) 0.0198(7) -0.0004(5) 0.0057(6) -0.0050(6)
C17 0.0338(9) 0.0255(8) 0.0306(8) 0.0045(6) 0.0198(7) -0.0005(7)
C20 0.0203(7) 0.0233(7) 0.0303(8) -0.0027(6) 0.0121(6) -0.0042(6)
C21 0.0155(6) 0.0145(6) 0.0154(6) -0.0009(5) 0.0060(5) -0.0023(5)
C22 0.0178(7) 0.0153(6) 0.0186(7) -0.0004(5) 0.0067(5) 0.0015(5)
C23 0.0139(6) 0.0237(7) 0.0188(7) -0.0015(6) 0.0054(5) 0.0021(6)
C24 0.0168(7) 0.0217(7) 0.0209(7) -0.0014(6) 0.0076(6) -0.0052(6)
C25 0.0195(7) 0.0145(6) 0.0218(7) 0.0006(5) 0.0072(6) -0.0026(5)
C26 0.0135(6) 0.0153(6) 0.0157(7) -0.0013(5) 0.0048(5) 0.0001(5)
C27 0.0130(6) 0.0090(6) 0.0216(7) -0.0008(5) 0.0081(5) -0.0004(5)
C28 0.0153(6) 0.0165(6) 0.0202(7) 0.0027(5) 0.0054(5) 0.0014(5)
C29 0.0205(7) 0.0120(6) 0.0284(8) 0.0070(6) 0.0099(6) 0.0041(5)
C30 0.0294(8) 0.0083(6) 0.0320(8) -0.0007(6) 0.0120(7) -0.0005(6)
C31 0.0298(8) 0.0140(7) 0.0210(7) -0.0035(5) 0.0070(6) -0.0021(6)
C32 0.0191(7) 0.0094(6) 0.0202(7) 0.0023(5) 0.0092(6) 0.0013(5)

loop_
_atom_type_symbol
_atom_type_description
_atom_type_scat_dispersion_real
_atom_type_scat_dispersion_imag
_atom_type_scat_source
C C 0.0033 0.0016 'International Tables Vol C Tables 4.2.6.8 and 6.1.1.4'
H H 0.0000 0.0000 'International Tables Vol C Tables 4.2.6.8 and 6.1.1.4'
B B 0.0013 0.0007 'International Tables Vol C Tables 4.2.6.8 and 6.1.1.4'
N N 0.0061 0.0033 'International Tables Vol C Tables 4.2.6.8 and 6.1.1.4'
O O 0.0106 0.0060 'International Tables Vol C Tables 4.2.6.8 and 6.1.1.4'

loop_
_geom_angle_atom_site_label_1
_geom_angle_atom_site_label_2
_geom_angle_atom_site_label_3
_geom_angle
B1 O1 C21 105.53(10)
O1 B1 O2 110.91(12)
O1 B1 C1 122.31(12)
O2 B1 C1 126.54(12)
C9 N1 C4 120.06(10)
C9 N1 C1 126.22(10)
C4 N1 C1 110.95(10)
N1 C1 B2 113.63(10)
N1 C1 C2 100.81(10)
B2 C1 C2 111.79(10)
N1 C1 B1 118.54(11)
B2 C1 B1 106.54(10)
C2 C1 B1 105.15(10)
C26 O2 B1 105.47(10)
O4 B2 O3 111.09(11)
O4 B2 C1 126.18(12)
O3 B2 C1 122.73(12)
C6 C2 C5 107.84(11)
C6 C2 C3 111.92(11)
C5 C2 C3 110.63(11)
C6 C2 C1 113.85(11)
C5 C2 C1 112.24(10)
C3 C2 C1 100.30(10)
C2 C3 C4 108.19(10)
C2 C3 H00U 110.1
C4 C3 H00U 110.1
C2 C3 H00V 110.1
C4 C3 H00V 110.1
H00U C3 H00V 108.4
C27 O3 B2 105.34(10)
N1 C4 C8 110.49(10)
N1 C4 C7 113.90(11)
C8 C4 C7 106.45(11)
N1 C4 C3 102.71(10)
C8 C4 C3 111.87(11)
C7 C4 C3 111.55(11)
B2 O4 C32 105.19(10)
C2 C5 H00A 109.5
C2 C5 H00B 109.5
H00A C5 H00B 109.5
C2 C5 H00C 109.5
H00A C5 H00C 109.5
H00B C5 H00C 109.5
C2 C6 H6 109.5
C2 C6 H00R 109.5
H6 C6 H00R 109.5
C2 C6 H00S 109.5
H6 C6 H00S 109.5
H00R C6 H00S 109.5
C4 C7 H00H 109.5
C4 C7 H00L 109.5
H00H C7 H00L 109.5
C4 C7 H7 109.5
H00H C7 H7 109.5
H00L C7 H7 109.5
C4 C8 H00D 109.5
C4 C8 H00E 109.5
H00D C8 H00E 109.5
C4 C8 H00G 109.5
H00D C8 H00G 109.5
H00E C8 H00G 109.5
C14 C9 C10 118.09(12)
C14 C9 N1 119.11(11)
C10 C9 N1 122.73(12)
C12 C11 C10 121.43(13)
C12 C11 H11 119.3
C10 C11 H11 119.3
C11 C10 C9 120.04(12)
C11 C10 C15 116.94(12)
C9 C10 C15 122.94(12)
C11 C12 C13 118.82(13)
C11 C12 H00X 120.6
C13 C12 H00X 120.6
C12 C13 C14 122.34(13)
C12 C13 H13 118.8
C14 C13 H13 118.8
C15 C16 H00Z 109.5
C15 C16 H010 109.5
H00Z C16 H010 109.5
C15 C16 H011 109.5
H00Z C16 H011 109.5
H010 C16 H011 109.5
C10 C15 C16 110.31(11)
C10 C15 C17 113.64(12)
C16 C15 C17 109.73(12)
C10 C15 H15 107.6
C16 C15 H15 107.6
C17 C15 H15 107.6
C13 C14 C9 119.24(12)
C13 C14 C18 115.89(12)
C9 C14 C18 124.82(12)
C18 C19 H01A 109.5
C18 C19 H01B 109.5
H01A C19 H01B 109.5
C18 C19 H01C 109.5
H01A C19 H01C 109.5
H01B C19 H01C 109.5
C14 C18 C20 112.91(12)
C14 C18 C19 110.76(12)
C20 C18 C19 108.33(11)
C14 C18 H00Y 108.2
C20 C18 H00Y 108.2
C19 C18 H00Y 108.2
C15 C17 H01D 109.5
C15 C17 H01E 109.5
H01D C17 H01E 109.5
C15 C17 H01F 109.5
H01D C17 H01F 109.5
H01E C17 H01F 109.5
C18 C20 H014 109.5
C18 C20 H015 109.5
H014 C20 H015 109.5
C18 C20 H016 109.5
H014 C20 H016 109.5
H015 C20 H016 109.5
C22 C21 C26 122.00(12)
C22 C21 O1 128.97(12)
C26 C21 O1 109.02(11)
C21 C22 C23 116.31(13)
C21 C22 H22 121.8
C23 C22 H22 121.8
C24 C23 C22 121.59(13)
C24 C23 H00T 119.2
C22 C23 H00T 119.2
C23 C24 C25 121.58(13)
C23 C24 H00W 119.2
C25 C24 H00W 119.2
C26 C25 C24 116.05(13)
C26 C25 H25 122.0
C24 C25 H25 122.0
C25 C26 C21 122.45(12)
C25 C26 O2 128.49(12)
C21 C26 O2 109.06(11)
C28 C27 C32 122.57(12)
C28 C27 O3 128.32(12)
C32 C27 O3 109.06(11)
C27 C28 C29 115.97(13)
C27 C28 H28 122.0
C29 C28 H28 122.0
C30 C29 C28 121.45(13)
C30 C29 H29 119.3
C28 C29 H29 119.3
C29 C30 C31 121.98(13)
C29 C30 H013 119.0
C31 C30 H013 119.0
C32 C31 C30 115.84(13)
C32 C31 H012 122.1
C30 C31 H012 122.1
C31 C32 C27 122.19(12)
C31 C32 O4 128.49(13)
C27 C32 O4 109.28(11)

loop_
_geom_bond_atom_site_label_1
_geom_bond_atom_site_label_2
_geom_bond_distance
O1 B1 1.3867(18)
O1 C21 1.3875(16)
B1 O2 1.3923(17)
B1 C1 1.5963(19)
N1 C9 1.4425(17)
N1 C4 1.4950(15)
N1 C1 1.4968(16)
C1 B2 1.5780(19)
C1 C2 1.5874(18)
O2 C26 1.3849(16)
B2 O4 1.3840(17)
B2 O3 1.3907(17)
C2 C6 1.5343(18)
C2 C5 1.5347(18)
C2 C3 1.5413(18)
C3 C4 1.5449(18)
C3 H00U 0.9900
C3 H00V 0.9900
O3 C27 1.3844(15)
C4 C8 1.5296(19)
C4 C7 1.5358(18)
O4 C32 1.3886(15)
C5 H00A 0.9800
C5 H00B 0.9800
C5 H00C 0.9800
C6 H6 0.9800
C6 H00R 0.9800
C6 H00S 0.9800
C7 H00H 0.9800
C7 H00L 0.9800
C7 H7 0.9800
C8 H00D 0.9800
C8 H00E 0.9800
C8 H00G 0.9800
C9 C14 1.4188(19)
C9 C10 1.4207(19)
C11 C12 1.378(2)
C11 C10 1.395(2)
C11 H11 0.9500
C10 C15 1.5132(19)
C12 C13 1.378(2)
C12 H00X 0.9500
C13 C14 1.3936(19)
C13 H13 0.9500
C16 C15 1.5341(19)
C16 H00Z 0.9800
C16 H010 0.9800
C16 H011 0.9800
C15 C17 1.5359(19)
C15 H15 1.0000
C14 C18 1.5240(19)
C19 C18 1.5370(19)
C19 H01A 0.9800
C19 H01B 0.9800
C19 H01C 0.9800
C18 C20 1.534(2)
C18 H00Y 1.0000
C17 H01D 0.9800
C17 H01E 0.9800
C17 H01F 0.9800
C20 H014 0.9800
C20 H015 0.9800
C20 H016 0.9800
C21 C22 1.3742(19)
C21 C26 1.3845(19)
C22 C23 1.392(2)
C22 H22 0.9500
C23 C24 1.391(2)
C23 H00T 0.9500
C24 C25 1.394(2)
C24 H00W 0.9500
C25 C26 1.3741(19)
C25 H25 0.9500
C27 C28 1.3749(19)
C27 C32 1.3774(19)
C28 C29 1.396(2)
C28 H28 0.9500
C29 C30 1.383(2)
C29 H29 0.9500
C30 C31 1.396(2)
C30 H013 0.9500
C31 C32 1.3760(19)
C31 H012 0.9500
